data_2230524
loop_
_publ_author_name
'Moon, Suk-Hee'
'Kim, Tae Ho'
'Park, Ki-Min'

_publ_section_title
;
 <i>N</i>-(Pyridin-2-ylmethyl)pyridin-2-amine
;
_journal_coeditor_code WN2432
_journal_issue 6
_journal_name_full 'Acta Crystallographica Section E'
_journal_page_first o1355
_journal_paper_doi 10.1107/S1600536811016874
_journal_volume 67
_journal_year 2011
_chemical_formula_iupac 'C11 H11 N3'
_chemical_formula_moiety 'C11 H11 N3'
_chemical_formula_sum 'C11 H11 N3'
_chemical_formula_weight 185.23
_chemical_name_systematic
;
<i>N</i>-(Pyridin-2-ylmethyl)pyridin-2-amine
;
_space_group_IT_number 29
_symmetry_cell_setting orthorhombic
_symmetry_space_group_name_Hall 'P 2c -2ac'
_symmetry_space_group_name_H-M 'P c a 21'
_atom_sites_solution_hydrogens geom
_atom_sites_solution_primary direct
_atom_sites_solution_secondary difmap
_audit_creation_method SHELXTL
_cell_angle_alpha 90.00
_cell_angle_beta 90.00
_cell_angle_gamma 90.00
_cell_formula_units_Z 8
_cell_length_a 14.5434(14)
_cell_length_b 5.8198(6)
_cell_length_c 23.045(2)
_cell_measurement_reflns_used 4097
_cell_measurement_temperature 173(2)
_cell_measurement_theta_max 27.19
_cell_measurement_theta_min 2.26
_cell_volume 1950.5(3)
_computing_cell_refinement 'SAINT (Bruker, 2006)'
_computing_data_collection 'APEX2 (Bruker, 2006)'
_computing_data_reduction 'SAINT (Bruker, 2006)'
_computing_molecular_graphics 'SHELXTL (Sheldrick, 2008) and DIAMOND (Brandenburg, 1998)'
_computing_publication_material 'SHELXTL (Sheldrick, 2008)'
_computing_structure_refinement 'SHELXTL (Sheldrick, 2008)'
_computing_structure_solution 'SHELXTL (Sheldrick, 2008)'
_diffrn_ambient_temperature 173(2)
_diffrn_measured_fraction_theta_full 1.000
_diffrn_measured_fraction_theta_max 1.000
_diffrn_measurement_device_type 'Bruker APEXII CCD'
_diffrn_measurement_method '\f and \w'
_diffrn_radiation_monochromator graphite
_diffrn_radiation_source 'fine-focus sealed tube'
_diffrn_radiation_type MoK\a
_diffrn_radiation_wavelength 0.71073
_diffrn_reflns_av_R_equivalents 0.0596
_diffrn_reflns_av_sigmaI/netI 0.0394
_diffrn_reflns_limit_h_max 18
_diffrn_reflns_limit_h_min -18
_diffrn_reflns_limit_k_max 7
_diffrn_reflns_limit_k_min -7
_diffrn_reflns_limit_l_max 29
_diffrn_reflns_limit_l_min -21
_diffrn_reflns_number 11034
_diffrn_reflns_theta_full 26.98
_diffrn_reflns_theta_max 26.98
_diffrn_reflns_theta_min 2.80
_exptl_absorpt_coefficient_mu 0.079
_exptl_absorpt_correction_type none
_exptl_crystal_colour colorless
_exptl_crystal_density_diffrn 1.262
_exptl_crystal_density_method 'not measured'
_exptl_crystal_description block
_exptl_crystal_F_000 784
_exptl_crystal_size_max 0.45
_exptl_crystal_size_mid 0.30
_exptl_crystal_size_min 0.30
_refine_diff_density_max 0.195
_refine_diff_density_min -0.255
_refine_ls_extinction_method none
_refine_ls_goodness_of_fit_ref 1.098
_refine_ls_hydrogen_treatment constr
_refine_ls_matrix_type full
_refine_ls_number_parameters 253
_refine_ls_number_reflns 2182
_refine_ls_number_restraints 1
_refine_ls_restrained_S_all 1.098
_refine_ls_R_factor_all 0.0681
_refine_ls_R_factor_gt 0.0541
_refine_ls_shift/su_max 0.000
_refine_ls_shift/su_mean 0.000
_refine_ls_structure_factor_coef Fsqd
_refine_ls_weighting_details 'calc w=1/[\s^2^(Fo^2^)+(0.0449P)^2^+1.1368P] where P=(Fo^2^+2Fc^2^)/3'
_refine_ls_weighting_scheme calc
_refine_ls_wR_factor_gt 0.1167
_refine_ls_wR_factor_ref 0.1243
_reflns_number_gt 1814
_reflns_number_total 2182
_reflns_threshold_expression I>2\s(I)
_cod_data_source_file wn2432.cif
_cod_data_source_block I
_cod_database_code 2230524
_cod_database_fobs_code 2230524

loop_
_symmetry_equiv_pos_as_xyz
'x, y, z'
'-x, -y, z+1/2'
'x+1/2, -y, z'
'-x+1/2, y, z+1/2'

loop_
_atom_site_type_symbol
_atom_site_label
_atom_site_fract_x
_atom_site_fract_y
_atom_site_fract_z
_atom_site_U_iso_or_equiv
_atom_site_adp_type
_atom_site_calc_flag
_atom_site_refinement_flags
_atom_site_occupancy
_atom_site_symmetry_multiplicity
_atom_site_disorder_assembly
_atom_site_disorder_group
N N1 0.4906(2) 0.8350(5) 0.22165(14) 0.0310(7) Uani d . 1 1 . .
N N2 0.3345(2) 0.2870(6) 0.38908(15) 0.0372(8) Uani d . 1 1 . .
N N3 0.4145(3) 0.5075(5) 0.24813(15) 0.0324(8) Uani d . 1 1 . .
H H3N 0.3691 0.5445 0.2242 0.039 Uiso d R 1 1 . .
C C1 0.5596(3) 0.9839(7) 0.2290(2) 0.0361(10) Uani d . 1 1 . .
H H1 0.5633 1.1100 0.2029 0.043 Uiso calc R 1 1 . .
C C2 0.6248(3) 0.9682(8) 0.2711(2) 0.0416(12) Uani d . 1 1 . .
H H2 0.6728 1.0781 0.2741 0.050 Uiso calc R 1 1 . .
C C3 0.6183(3) 0.7845(8) 0.30973(18) 0.0398(10) Uani d . 1 1 . .
H H3 0.6617 0.7693 0.3403 0.048 Uiso calc R 1 1 . .
C C4 0.5493(3) 0.6254(7) 0.30356(17) 0.0346(9) Uani d . 1 1 . .
H H4 0.5449 0.4978 0.3291 0.041 Uiso calc R 1 1 . .
C C5 0.4854(2) 0.6557(6) 0.25870(16) 0.0273(8) Uani d . 1 1 . .
C C6 0.3857(3) 0.3394(6) 0.29081(18) 0.0332(9) Uani d . 1 1 . .
H H6A 0.4400 0.2470 0.3021 0.040 Uiso calc R 1 1 . .
H H6B 0.3411 0.2340 0.2723 0.040 Uiso calc R 1 1 . .
C C7 0.3424(2) 0.4366(6) 0.34538(18) 0.0256(8) Uani d . 1 1 . .
C C8 0.3101(3) 0.6580(6) 0.3489(2) 0.0435(11) Uani d . 1 1 . .
H H8 0.3184 0.7623 0.3176 0.052 Uiso calc R 1 1 . .
C C9 0.2650(4) 0.7265(7) 0.3993(2) 0.0528(13) Uani d . 1 1 . .
H H9 0.2412 0.8779 0.4026 0.063 Uiso calc R 1 1 . .
C C10 0.2553(3) 0.5742(7) 0.4439(2) 0.0421(11) Uani d . 1 1 . .
H H10 0.2245 0.6160 0.4787 0.050 Uiso calc R 1 1 . .
C C11 0.2916(3) 0.3591(8) 0.43671(19) 0.0424(10) Uani d . 1 1 . .
H H11 0.2857 0.2537 0.4680 0.051 Uiso calc R 1 1 . .
N N4 0.2551(2) 0.6738(5) 0.17549(13) 0.0287(7) Uani d . 1 1 . .
N N5 0.4108(2) 1.2720(5) 0.01448(14) 0.0331(7) Uani d . 1 1 . .
N N6 0.3312(3) 1.0014(5) 0.14957(16) 0.0347(9) Uani d . 1 1 . .
H H6N 0.3770 0.9641 0.1761 0.042 Uiso d R 1 1 . .
C C12 0.1866(3) 0.5246(7) 0.1674(2) 0.0336(10) Uani d . 1 1 . .
H H12 0.1807 0.4016 0.1943 0.040 Uiso calc R 1 1 . .
C C13 0.1236(3) 0.5373(7) 0.1227(2) 0.0396(11) Uani d . 1 1 . .
H H13 0.0763 0.4260 0.1184 0.048 Uiso calc R 1 1 . .
C C14 0.1323(3) 0.7189(8) 0.08444(18) 0.0417(10) Uani d . 1 1 . .
H H14 0.0906 0.7338 0.0529 0.050 Uiso calc R 1 1 . .
C C15 0.2011(3) 0.8777(7) 0.09179(17) 0.0359(9) Uani d . 1 1 . .
H H15 0.2072 1.0033 0.0657 0.043 Uiso calc R 1 1 . .
C C16 0.2625(2) 0.8514(6) 0.13870(17) 0.0282(8) Uani d . 1 1 . .
C C17 0.3582(3) 1.1827(6) 0.11029(17) 0.0323(8) Uani d . 1 1 . .
H H17A 0.4007 1.2869 0.1311 0.039 Uiso calc R 1 1 . .
H H17B 0.3027 1.2728 0.1001 0.039 Uiso calc R 1 1 . .
C C18 0.4040(2) 1.1067(6) 0.05466(17) 0.0255(8) Uani d . 1 1 . .
C C19 0.4391(3) 0.8888(6) 0.0460(2) 0.0381(10) Uani d . 1 1 . .
H H19 0.4316 0.7733 0.0747 0.046 Uiso calc R 1 1 . .
C C20 0.4848(3) 0.8417(7) -0.0045(2) 0.0487(12) Uani d . 1 1 . .
H H20 0.5108 0.6939 -0.0106 0.058 Uiso calc R 1 1 . .
C C21 0.4930(4) 1.0085(8) -0.0462(2) 0.0458(12) Uani d . 1 1 . .
H H21 0.5244 0.9797 -0.0816 0.055 Uiso calc R 1 1 . .
C C22 0.4541(3) 1.2192(7) -0.03478(18) 0.0387(9) Uani d . 1 1 . .
H H22 0.4583 1.3345 -0.0639 0.046 Uiso calc R 1 1 . .

loop_
_atom_site_aniso_label
_atom_site_aniso_U_11
_atom_site_aniso_U_22
_atom_site_aniso_U_33
_atom_site_aniso_U_12
_atom_site_aniso_U_13
_atom_site_aniso_U_23
N1 0.0295(17) 0.0376(17) 0.0260(17) -0.0019(14) 0.0012(13) 0.0025(14)
N2 0.043(2) 0.0342(17) 0.0342(18) 0.0037(15) -0.0029(16) 0.0128(15)
N3 0.030(2) 0.0433(18) 0.024(2) -0.0028(14) 0.0009(17) 0.0062(14)
C1 0.032(2) 0.037(2) 0.040(3) -0.0005(16) 0.005(2) -0.0010(18)
C2 0.028(2) 0.053(3) 0.044(3) -0.0048(19) 0.002(2) -0.008(2)
C3 0.024(2) 0.061(3) 0.034(2) 0.0052(18) -0.0063(17) -0.005(2)
C4 0.0283(19) 0.050(2) 0.025(2) 0.0041(18) 0.0005(16) 0.0060(18)
C5 0.0246(18) 0.0343(18) 0.0230(18) 0.0020(15) 0.0050(15) -0.0028(16)
C6 0.035(2) 0.0266(17) 0.038(2) -0.0008(16) -0.0008(18) 0.0007(18)
C7 0.0192(17) 0.0283(17) 0.0292(19) -0.0044(14) -0.0030(16) 0.0050(15)
C8 0.047(3) 0.0277(19) 0.056(3) 0.0024(18) 0.016(2) 0.014(2)
C9 0.056(3) 0.033(2) 0.069(3) 0.000(2) 0.026(3) -0.003(2)
C10 0.039(2) 0.052(2) 0.036(3) -0.008(2) 0.009(2) -0.008(2)
C11 0.043(2) 0.055(2) 0.029(2) 0.001(2) 0.0033(19) 0.011(2)
N4 0.0276(17) 0.0320(15) 0.0265(17) 0.0025(13) 0.0021(13) 0.0006(13)
N5 0.0383(18) 0.0299(16) 0.0310(17) 0.0081(14) -0.0028(15) 0.0027(15)
N6 0.032(2) 0.0382(18) 0.034(2) -0.0037(14) -0.0074(19) 0.0087(15)
C12 0.028(2) 0.0363(19) 0.037(2) 0.0048(16) 0.009(2) -0.0018(17)
C13 0.025(2) 0.051(2) 0.044(3) 0.0010(18) 0.001(2) -0.012(2)
C14 0.027(2) 0.067(3) 0.031(2) 0.0088(19) -0.0016(17) -0.004(2)
C15 0.0261(19) 0.048(2) 0.033(2) 0.0044(17) -0.0009(17) 0.0066(19)
C16 0.0249(18) 0.0361(18) 0.0237(18) 0.0085(15) 0.0019(15) 0.0006(16)
C17 0.035(2) 0.0317(19) 0.0303(19) 0.0053(16) 0.0031(17) 0.0011(17)
C18 0.0223(16) 0.0235(16) 0.0306(19) -0.0014(15) -0.0085(16) 0.0005(16)
C19 0.034(2) 0.0250(18) 0.055(3) 0.0012(16) 0.011(2) 0.0082(19)
C20 0.047(3) 0.0262(19) 0.073(3) 0.0009(18) 0.022(2) -0.008(2)
C21 0.042(3) 0.052(2) 0.043(3) -0.0035(19) 0.012(2) -0.014(2)
C22 0.045(2) 0.046(2) 0.0252(19) -0.0010(19) -0.0057(19) 0.0028(18)

loop_
_atom_type_symbol
_atom_type_description
_atom_type_scat_dispersion_real
_atom_type_scat_dispersion_imag
_atom_type_scat_source
C C 0.0033 0.0016 'International Tables Vol C Tables 4.2.6.8 and 6.1.1.4'
H H 0.0000 0.0000 'International Tables Vol C Tables 4.2.6.8 and 6.1.1.4'
N N 0.0061 0.0033 'International Tables Vol C Tables 4.2.6.8 and 6.1.1.4'

loop_
_geom_angle_atom_site_label_1
_geom_angle_atom_site_label_2
_geom_angle_atom_site_label_3
_geom_angle_site_symmetry_1
_geom_angle_site_symmetry_3
_geom_angle
_geom_angle_publ_flag
C1 N1 C5 . . 117.6(3) ?
C11 N2 C7 . . 117.2(3) ?
C5 N3 C6 . . 121.6(3) ?
C5 N3 H3N . . 121.3 ?
C6 N3 H3N . . 111.7 ?
N1 C1 C2 . . 124.8(4) ?
N1 C1 H1 . . 117.6 ?
C2 C1 H1 . . 117.6 ?
C1 C2 C3 . . 117.4(4) ?
C1 C2 H2 . . 121.3 ?
C3 C2 H2 . . 121.3 ?
C4 C3 C2 . . 120.0(4) ?
C4 C3 H3 . . 120.0 ?
C2 C3 H3 . . 120.0 ?
C3 C4 C5 . . 118.5(4) ?
C3 C4 H4 . . 120.8 ?
C5 C4 H4 . . 120.8 ?
N1 C5 N3 . . 114.7(3) ?
N1 C5 C4 . . 121.7(3) ?
N3 C5 C4 . . 123.5(3) ?
N3 C6 C7 . . 115.5(3) ?
N3 C6 H6A . . 108.4 ?
C7 C6 H6A . . 108.4 ?
N3 C6 H6B . . 108.4 ?
C7 C6 H6B . . 108.4 ?
H6A C6 H6B . . 107.5 ?
N2 C7 C8 . . 122.5(4) ?
N2 C7 C6 . . 114.7(3) ?
C8 C7 C6 . . 122.8(4) ?
C7 C8 C9 . . 118.6(4) ?
C7 C8 H8 . . 120.7 ?
C9 C8 H8 . . 120.7 ?
C10 C9 C8 . . 119.4(4) ?
C10 C9 H9 . . 120.3 ?
C8 C9 H9 . . 120.3 ?
C9 C10 C11 . . 117.6(4) ?
C9 C10 H10 . . 121.2 ?
C11 C10 H10 . . 121.2 ?
N2 C11 C10 . . 124.7(4) ?
N2 C11 H11 . . 117.7 ?
C10 C11 H11 . . 117.7 ?
C12 N4 C16 . . 118.2(3) ?
C22 N5 C18 . . 117.2(3) ?
C16 N6 C17 . . 123.8(4) ?
C16 N6 H6N . . 120.1 ?
C17 N6 H6N . . 112.9 ?
N4 C12 C13 . . 124.4(4) ?
N4 C12 H12 . . 117.8 ?
C13 C12 H12 . . 117.8 ?
C12 C13 C14 . . 117.1(4) ?
C12 C13 H13 . . 121.4 ?
C14 C13 H13 . . 121.4 ?
C15 C14 C13 . . 120.2(4) ?
C15 C14 H14 . . 119.9 ?
C13 C14 H14 . . 119.9 ?
C14 C15 C16 . . 118.9(4) ?
C14 C15 H15 . . 120.6 ?
C16 C15 H15 . . 120.6 ?
N4 C16 N6 . . 116.1(3) ?
N4 C16 C15 . . 121.2(3) ?
N6 C16 C15 . . 122.7(4) ?
N6 C17 C18 . . 115.9(3) ?
N6 C17 H17A . . 108.3 ?
C18 C17 H17A . . 108.3 ?
N6 C17 H17B . . 108.3 ?
C18 C17 H17B . . 108.3 ?
H17A C17 H17B . . 107.4 ?
N5 C18 C19 . . 122.2(4) ?
N5 C18 C17 . . 114.1(3) ?
C19 C18 C17 . . 123.7(3) ?
C20 C19 C18 . . 119.1(4) ?
C20 C19 H19 . . 120.5 ?
C18 C19 H19 . . 120.5 ?
C19 C20 C21 . . 119.8(4) ?
C19 C20 H20 . . 120.1 ?
C21 C20 H20 . . 120.1 ?
C20 C21 C22 . . 117.4(4) ?
C20 C21 H21 . . 121.3 ?
C22 C21 H21 . . 121.3 ?
N5 C22 C21 . . 124.2(4) ?
N5 C22 H22 . . 117.9 ?
C21 C22 H22 . . 117.9 ?

loop_
_geom_bond_atom_site_label_1
_geom_bond_atom_site_label_2
_geom_bond_site_symmetry_2
_geom_bond_distance
_geom_bond_publ_flag
N1 C1 . 1.336(5) ?
N1 C5 . 1.350(5) ?
N2 C11 . 1.331(6) ?
N2 C7 . 1.337(5) ?
N3 C5 . 1.365(5) ?
N3 C6 . 1.449(5) ?
N3 H3N . 0.8867 ?
C1 C2 . 1.360(7) ?
C1 H1 . 0.9500 ?
C2 C3 . 1.394(7) ?
C2 H2 . 0.9500 ?
C3 C4 . 1.373(6) ?
C3 H3 . 0.9500 ?
C4 C5 . 1.401(5) ?
C4 H4 . 0.9500 ?
C6 C7 . 1.516(6) ?
C6 H6A . 0.9900 ?
C6 H6B . 0.9900 ?
C7 C8 . 1.374(5) ?
C8 C9 . 1.391(7) ?
C8 H8 . 0.9500 ?
C9 C10 . 1.365(7) ?
C9 H9 . 0.9500 ?
C10 C11 . 1.368(6) ?
C10 H10 . 0.9500 ?
C11 H11 . 0.9500 ?
N4 C12 . 1.335(5) ?
N4 C16 . 1.341(5) ?
N5 C22 . 1.334(5) ?
N5 C18 . 1.339(5) ?
N6 C16 . 1.351(5) ?
N6 C17 . 1.445(5) ?
N6 H6N . 0.9301 ?
C12 C13 . 1.382(6) ?
C12 H12 . 0.9500 ?
C13 C14 . 1.382(6) ?
C13 H13 . 0.9500 ?
C14 C15 . 1.373(6) ?
C14 H14 . 0.9500 ?
C15 C16 . 1.410(5) ?
C15 H15 . 0.9500 ?
C17 C18 . 1.511(6) ?
C17 H17A . 0.9900 ?
C17 H17B . 0.9900 ?
C18 C19 . 1.381(5) ?
C19 C20 . 1.367(6) ?
C19 H19 . 0.9500 ?
C20 C21 . 1.372(7) ?
C20 H20 . 0.9500 ?
C21 C22 . 1.376(6) ?
C21 H21 . 0.9500 ?
C22 H22 . 0.9500 ?

loop_
_geom_hbond_atom_site_label_D
_geom_hbond_atom_site_label_H
_geom_hbond_atom_site_label_A
_geom_hbond_site_symmetry_A
_geom_hbond_distance_DH
_geom_hbond_distance_HA
_geom_hbond_distance_DA
_geom_hbond_angle_DHA
_geom_hbond_publ_flag
N3 H3N N4 . 0.89 2.14 3.019(5) 172 y
N6 H6N N1 . 0.93 2.10 3.012(5) 168 y
C1 H1 Cg1 3_575 0.95 2.77 3.53 137 y
C3 H3 Cg2 3_565 0.95 2.85 3.69 147 y
C14 H14 Cg3 3_475 0.95 2.65 3.51 149 y

loop_
_geom_torsion_atom_site_label_1
_geom_torsion_atom_site_label_2
_geom_torsion_atom_site_label_3
_geom_torsion_atom_site_label_4
_geom_torsion_site_symmetry_1
_geom_torsion_site_symmetry_2
_geom_torsion_site_symmetry_3
_geom_torsion_site_symmetry_4
_geom_torsion
_geom_torsion_publ_flag
C5 N1 C1 C2 . . . . 0.0(6) ?
N1 C1 C2 C3 . . . . -0.8(7) ?
C1 C2 C3 C4 . . . . 1.5(6) ?
C2 C3 C4 C5 . . . . -1.3(6) ?
C1 N1 C5 N3 . . . . -178.8(4) ?
C1 N1 C5 C4 . . . . 0.2(5) ?
C6 N3 C5 N1 . . . . -165.2(3) ?
C6 N3 C5 C4 . . . . 15.8(6) ?
C3 C4 C5 N1 . . . . 0.5(6) ?
C3 C4 C5 N3 . . . . 179.3(4) ?
C5 N3 C6 C7 . . . . 67.4(5) ?
C11 N2 C7 C8 . . . . 1.5(6) ?
C11 N2 C7 C6 . . . . -175.8(3) ?
N3 C6 C7 N2 . . . . -166.2(3) ?
N3 C6 C7 C8 . . . . 16.5(5) ?
N2 C7 C8 C9 . . . . -2.0(7) ?
C6 C7 C8 C9 . . . . 175.1(4) ?
C7 C8 C9 C10 . . . . 1.0(8) ?
C8 C9 C10 C11 . . . . 0.4(7) ?
C7 N2 C11 C10 . . . . 0.0(7) ?
C9 C10 C11 N2 . . . . -1.0(7) ?
C16 N4 C12 C13 . . . . 1.7(6) ?
N4 C12 C13 C14 . . . . -0.8(6) ?
C12 C13 C14 C15 . . . . -0.2(6) ?
C13 C14 C15 C16 . . . . 0.3(6) ?
C12 N4 C16 N6 . . . . 178.1(4) ?
C12 N4 C16 C15 . . . . -1.6(5) ?
C17 N6 C16 N4 . . . . 170.6(3) ?
C17 N6 C16 C15 . . . . -9.7(6) ?
C14 C15 C16 N4 . . . . 0.6(6) ?
C14 C15 C16 N6 . . . . -179.0(4) ?
C16 N6 C17 C18 . . . . -69.3(5) ?
C22 N5 C18 C19 . . . . -0.7(6) ?
C22 N5 C18 C17 . . . . 177.2(3) ?
N6 C17 C18 N5 . . . . 166.9(3) ?
N6 C17 C18 C19 . . . . -15.2(5) ?
N5 C18 C19 C20 . . . . 2.1(6) ?
C17 C18 C19 C20 . . . . -175.6(4) ?
C18 C19 C20 C21 . . . . -1.7(7) ?
C19 C20 C21 C22 . . . . 0.1(7) ?
C18 N5 C22 C21 . . . . -1.1(6) ?
C20 C21 C22 N5 . . . . 1.4(7) ?
C5 N3 C6 C7 . . . . 67.4(5) ?
C16 N6 C17 C18 . . . . -69.3(5) ?
